data_4323432
loop_
_publ_author_name
'G. Attilio Ardizzoia'
'Girolamo La Monica'
'Angelo Maspero'
'Massimo Moret'
'Norberto Masciocchi'

_publ_contact_author 'G.Attilio Ardizzoia'
_publ_contact_author_email attilio@csmtbo.mi.cnr.it
_publ_section_title
;
 Silver(I) Pyrazolates. Synthesis and X-ray and 31P-NMR Characterization
 of Triphenylphosphine Complexes and Their Reactivity toward
 Heterocumulenes
;
_journal_name_full 'Inorganic Chemistry'
_journal_page_first 2321
_journal_page_last 2328
_journal_paper_doi 10.1021/ic960908j
_journal_volume 36
_journal_year 1997
_chemical_formula_sum 'C40 H33 Ag N2 P2 S2'
_chemical_formula_weight 775.61
_space_group_IT_number 2
_symmetry_space_group_name_Hall '-P 1'
_symmetry_space_group_name_H-M 'P -1'
_atom_sites_solution_hydrogens geom
_atom_sites_solution_primary direct
_atom_sites_solution_secondary difmap
_audit_creation_method SHELXL
_cell_angle_alpha 86.71(2)
_cell_angle_beta 75.14(2)
_cell_angle_gamma 74.79(2)
_cell_formula_units_Z 2
_cell_length_a 10.329(4)
_cell_length_b 13.082(2)
_cell_length_c 14.284(3)
_cell_measurement_reflns_used 25
_cell_measurement_temperature 293(2)
_cell_measurement_theta_max 14
_cell_measurement_theta_min 10
_cell_volume 1800.1(9)
_computing_molecular_graphics 'ORTEP (Johnson)'
_computing_structure_refinement 'SHELXL-93 (Sheldrick, 1993)'
_computing_structure_solution 'SHELXS-86 (Sheldrick, 1990)'
_diffrn_ambient_temperature 293(2)
_diffrn_measurement_device CAD-4
_diffrn_measurement_method 'omega scans'
_diffrn_radiation_monochromator graphite
_diffrn_radiation_source 'fine-focus sealed tube'
_diffrn_radiation_type MoK\a
_diffrn_radiation_wavelength 0.71073
_diffrn_reflns_av_R_equivalents 0.0000
_diffrn_reflns_av_sigmaI/netI 0.0255
_diffrn_reflns_limit_h_max 12
_diffrn_reflns_limit_h_min -11
_diffrn_reflns_limit_k_max 15
_diffrn_reflns_limit_k_min -15
_diffrn_reflns_limit_l_max 16
_diffrn_reflns_limit_l_min 0
_diffrn_reflns_number 6296
_diffrn_reflns_theta_max 24.96
_diffrn_reflns_theta_min 3.00
_diffrn_standards_decay_% 0
_diffrn_standards_interval_time '7200 s'
_diffrn_standards_number 3
_exptl_absorpt_coefficient_mu 0.796
_exptl_absorpt_correction_T_max 1.00
_exptl_absorpt_correction_T_min 0.64
_exptl_absorpt_correction_type psi-scans
_exptl_crystal_colour colorless
_exptl_crystal_density_diffrn 1.431
_exptl_crystal_description prism
_exptl_crystal_F_000 792
_exptl_crystal_size_max '0.25 mm'
_exptl_crystal_size_mid '0.20 mm'
_exptl_crystal_size_min '0.03 mm'
_refine_diff_density_max 0.387
_refine_diff_density_min -0.284
_refine_diff_density_rms 0.054
_refine_ls_extinction_method none
_refine_ls_goodness_of_fit_all 1.035
_refine_ls_goodness_of_fit_obs 1.051
_refine_ls_hydrogen_treatment riding
_refine_ls_matrix_type full
_refine_ls_number_parameters 352
_refine_ls_number_reflns 6296
_refine_ls_number_restraints 0
_refine_ls_restrained_S_all 1.035
_refine_ls_restrained_S_obs 1.051
_refine_ls_R_factor_all 0.0460
_refine_ls_R_factor_obs 0.0279
_refine_ls_shift/esd_max 0.021
_refine_ls_shift/esd_mean 0.003
_refine_ls_structure_factor_coef Fsqd
_refine_ls_weighting_details 'w=1/[\s^2^(Fo^2^)+(0.0410P)^2^+0.7765P] where P=(Fo^2^+2Fc^2^)/3'
_refine_ls_weighting_scheme calc
_refine_ls_wR_factor_all 0.0767
_refine_ls_wR_factor_obs 0.0702
_reflns_number_observed 5179
_reflns_number_total 6296
_reflns_observed_criterion >2sigma(I)
_cod_data_source_file ic960908j_3.cif
_cod_data_source_block Complex4
_cod_depositor_comments
;
The following automatic conversions were performed:

'_refine_ls_weighting_scheme' value 'calc
w=1/[\s^2^(Fo^2^)+(0.0410P)^2^+0.7765P] where P=(Fo^2^+2Fc^2^)/3' was
changed to 'calc'. New tag '_refine_ls_weighting_details' was
created. The value of the new tag was set to
'w=1/[\s^2^(Fo^2^)+(0.0410P)^2^+0.7765P] where P=(Fo^2^+2Fc^2^)/3'.

Automatic conversion script
Id: cif_fix_values 3143 2015-03-26 13:38:13Z robertas 
;
_cod_original_cell_volume 1800.1(8)
_cod_database_code 4323432

loop_
_symmetry_equiv_pos_as_xyz
'x, y, z'
'-x, -y, -z'

loop_
_atom_site_aniso_label
_atom_site_aniso_U_11
_atom_site_aniso_U_22
_atom_site_aniso_U_33
_atom_site_aniso_U_23
_atom_site_aniso_U_13
_atom_site_aniso_U_12
Ag 0.04208(12) 0.03735(12) 0.04297(13) -0.00116(8) -0.00587(9) -0.01187(8)
S1 0.0447(4) 0.0686(5) 0.0486(4) 0.0118(4) -0.0190(3) -0.0229(4)
S2 0.0509(4) 0.0805(5) 0.0418(4) 0.0087(4) -0.0190(3) -0.0252(4)
P1 0.0366(4) 0.0329(3) 0.0399(4) -0.0035(3) -0.0075(3) -0.0079(3)
P2 0.0367(4) 0.0338(3) 0.0366(4) -0.0019(3) -0.0062(3) -0.0089(3)
N1 0.060(2) 0.0568(15) 0.0394(13) 0.0042(11) -0.0082(11) -0.0238(12)
N2 0.097(3) 0.125(3) 0.077(2) 0.033(2) -0.028(2) -0.079(2)
C1 0.045(2) 0.0426(14) 0.0348(14) -0.0039(11) -0.0038(12) -0.0122(12)
C2 0.088(3) 0.072(2) 0.051(2) 0.013(2) -0.017(2) -0.025(2)
C3 0.125(4) 0.146(5) 0.091(3) 0.038(3) -0.025(3) -0.097(4)
C4 0.125(4) 0.085(3) 0.059(2) 0.021(2) -0.007(2) -0.049(3)
C5 0.0417(15) 0.0373(14) 0.0400(15) -0.0049(11) -0.0029(12) -0.0116(11)
C6 0.045(2) 0.044(2) 0.102(3) -0.013(2) -0.017(2) -0.0086(14)
C7 0.055(2) 0.062(2) 0.108(3) -0.016(2) -0.011(2) -0.026(2)
C8 0.071(2) 0.046(2) 0.066(2) -0.0086(15) 0.006(2) -0.030(2)
C9 0.074(2) 0.0349(15) 0.060(2) 0.0018(13) -0.009(2) -0.0125(14)
C10 0.051(2) 0.0404(15) 0.050(2) -0.0018(12) -0.0110(13) -0.0096(13)
C11 0.0390(14) 0.0347(13) 0.0402(14) -0.0041(11) -0.0077(11) -0.0092(11)
C12 0.043(2) 0.053(2) 0.044(2) 0.0007(13) -0.0088(13) -0.0120(13)
C13 0.040(2) 0.060(2) 0.068(2) 0.002(2) -0.0086(15) -0.0169(14)
C14 0.048(2) 0.051(2) 0.071(2) -0.0039(15) -0.027(2) -0.0127(14)
C15 0.059(2) 0.076(2) 0.047(2) -0.003(2) -0.020(2) -0.007(2)
C16 0.047(2) 0.070(2) 0.043(2) -0.0020(14) -0.0069(13) -0.0097(15)
C17 0.0353(14) 0.0380(14) 0.0416(15) -0.0031(11) -0.0090(11) -0.0050(11)
C18 0.066(2) 0.042(2) 0.046(2) -0.0035(13) -0.0183(15) -0.0102(14)
C19 0.085(2) 0.066(2) 0.042(2) -0.0069(15) -0.019(2) -0.012(2)
C20 0.075(2) 0.071(2) 0.041(2) 0.006(2) -0.011(2) -0.010(2)
C21 0.069(2) 0.051(2) 0.057(2) 0.0109(15) -0.007(2) -0.018(2)
C22 0.057(2) 0.043(2) 0.051(2) -0.0032(13) -0.0076(14) -0.0150(13)
C23 0.0388(14) 0.046(2) 0.0366(14) -0.0045(11) -0.0089(12) -0.0073(12)
C24 0.070(2) 0.049(2) 0.043(2) -0.0033(13) -0.0094(15) 0.0004(15)
C25 0.087(3) 0.062(2) 0.062(2) -0.019(2) -0.029(2) 0.021(2)
C26 0.050(2) 0.112(3) 0.063(2) -0.043(2) -0.014(2) 0.016(2)
C27 0.054(2) 0.115(3) 0.061(2) -0.031(2) 0.009(2) -0.027(2)
C28 0.052(2) 0.070(2) 0.053(2) -0.013(2) 0.0036(15) -0.023(2)
C29 0.0411(14) 0.0292(12) 0.0378(14) -0.0037(10) -0.0060(11) -0.0087(11)
C30 0.047(2) 0.056(2) 0.047(2) -0.0003(13) -0.0129(13) -0.0131(14)
C31 0.069(2) 0.062(2) 0.050(2) 0.0029(15) -0.027(2) -0.011(2)
C32 0.082(2) 0.058(2) 0.040(2) 0.0067(14) -0.012(2) -0.017(2)
C33 0.059(2) 0.058(2) 0.051(2) 0.0055(14) -0.0019(15) -0.024(2)
C34 0.047(2) 0.045(2) 0.046(2) 0.0025(12) -0.0118(13) -0.0148(13)
C35 0.0398(14) 0.0408(14) 0.0365(14) 0.0003(11) -0.0087(11) -0.0107(11)
C36 0.047(2) 0.048(2) 0.059(2) -0.0099(14) -0.0164(14) -0.0057(13)
C37 0.045(2) 0.065(2) 0.069(2) -0.004(2) -0.018(2) -0.0039(15)
C38 0.053(2) 0.087(3) 0.065(2) 0.002(2) -0.026(2) -0.023(2)
C39 0.073(2) 0.076(2) 0.079(3) -0.024(2) -0.029(2) -0.021(2)
C40 0.052(2) 0.054(2) 0.070(2) -0.018(2) -0.016(2) -0.0059(14)

loop_
_atom_site_label
_atom_site_type_symbol
_atom_site_fract_x
_atom_site_fract_y
_atom_site_fract_z
_atom_site_U_iso_or_equiv
_atom_site_thermal_displace_type
_atom_site_occupancy
_atom_site_calc_flag
_atom_site_refinement_flags
_atom_site_disorder_group
Ag Ag 0.07611(2) 0.33626(2) 0.247143(15) 0.04131(8) Uani 1 d . .
S1 S -0.15884(8) 0.28227(7) 0.31190(6) 0.0514(2) Uani 1 d . .
S2 S 0.04923(8) 0.25146(7) 0.42654(5) 0.0550(2) Uani 1 d . .
P1 P 0.24357(7) 0.19405(5) 0.13871(5) 0.0369(2) Uani 1 d . .
P2 P 0.10261(7) 0.51563(5) 0.25261(5) 0.0362(2) Uani 1 d . .
N1 N -0.1628(3) 0.1654(2) 0.4711(2) 0.0514(6) Uani 1 d . .
N2 N -0.2804(4) 0.1437(3) 0.4610(2) 0.0900(11) Uani 1 d . .
C1 C -0.0933(3) 0.2300(2) 0.4052(2) 0.0415(6) Uani 1 d . .
C2 C -0.1251(4) 0.1175(3) 0.5505(2) 0.0698(10) Uani 1 d . .
H2 H -0.0487(4) 0.1212(3) 0.5720(2) 0.084 Uiso 1 calc R .
C3 C -0.3114(6) 0.0815(4) 0.5342(4) 0.111(2) Uani 1 d . .
H3 H -0.3872(6) 0.0527(4) 0.5458(4) 0.133 Uiso 1 calc R .
C4 C -0.2197(5) 0.0635(3) 0.5922(3) 0.0894(13) Uani 1 d . .
H4 H -0.2224(5) 0.0229(3) 0.6479(3) 0.107 Uiso 1 calc R .
C5 C 0.1984(2) 0.06763(10) 0.13882(14) 0.0405(6) Uani 1 d G .
C6 C 0.0677(2) 0.07000(12) 0.1279(2) 0.0641(9) Uani 1 d G .
H6 H 0.0042(2) 0.13458(14) 0.1251(3) 0.077 Uiso 1 calc R .
C7 C 0.0320(2) -0.0242(2) 0.1213(2) 0.0739(10) Uani 1 d G .
H7 H -0.0554(2) -0.0226(2) 0.1140(3) 0.089 Uiso 1 calc R .
C8 C 0.1270(2) -0.12068(12) 0.1256(2) 0.0624(9) Uani 1 d G .
H8 H 0.1030(3) -0.18368(14) 0.1212(2) 0.075 Uiso 1 calc R .
C9 C 0.2576(2) -0.12305(10) 0.1365(2) 0.0581(8) Uani 1 d G .
H9 H 0.3212(3) -0.18764(12) 0.1393(2) 0.070 Uiso 1 calc R .
C10 C 0.2934(2) -0.02890(13) 0.14308(15) 0.0478(7) Uani 1 d G .
H10 H 0.3808(2) -0.0305(2) 0.1504(2) 0.057 Uiso 1 calc R .
C11 C 0.40821(14) 0.15762(15) 0.17420(12) 0.0383(6) Uani 1 d G .
C12 C 0.5350(2) 0.1483(2) 0.10719(9) 0.0470(7) Uani 1 d G .
H12 H 0.5384(2) 0.1580(2) 0.04167(10) 0.056 Uiso 1 calc R .
C13 C 0.65652(13) 0.1245(2) 0.13812(13) 0.0561(8) Uani 1 d G .
H13 H 0.7413(2) 0.1183(2) 0.0933(2) 0.067 Uiso 1 calc R .
C14 C 0.6513(2) 0.1101(2) 0.23605(14) 0.0545(8) Uani 1 d G .
H14 H 0.7327(2) 0.0942(2) 0.2567(2) 0.065 Uiso 1 calc R .
C15 C 0.5246(2) 0.1194(2) 0.30307(10) 0.0612(8) Uani 1 d G .
H15 H 0.5211(3) 0.1097(3) 0.36859(11) 0.073 Uiso 1 calc R .
C16 C 0.40301(15) 0.1432(2) 0.27214(11) 0.0548(8) Uani 1 d G .
H16 H 0.3182(2) 0.1494(2) 0.31698(14) 0.066 Uiso 1 calc R .
C17 C 0.2937(2) 0.22445(13) 0.00929(9) 0.0391(6) Uani 1 d G .
C18 C 0.3122(2) 0.15145(11) -0.06305(12) 0.0513(7) Uani 1 d G .
H18 H 0.2984(3) 0.08459(13) -0.0467(2) 0.062 Uiso 1 calc R .
C19 C 0.3514(2) 0.17837(14) -0.15986(11) 0.0649(9) Uani 1 d G .
H19 H 0.3638(4) 0.1295(2) -0.20826(14) 0.078 Uiso 1 calc R .
C20 C 0.3721(2) 0.2783(2) -0.18434(9) 0.0650(9) Uani 1 d G .
H20 H 0.3983(4) 0.2963(2) -0.24912(10) 0.078 Uiso 1 calc R .
C21 C 0.3535(2) 0.35130(12) -0.11201(13) 0.0609(8) Uani 1 d G .
H21 H 0.3673(3) 0.41816(14) -0.1284(2) 0.073 Uiso 1 calc R .
C22 C 0.3143(2) 0.32438(12) -0.01519(11) 0.0509(7) Uani 1 d G .
H22 H 0.3019(3) 0.3732(2) 0.03320(15) 0.061 Uiso 1 calc R .
C23 C -0.0472(2) 0.61275(12) 0.32224(13) 0.0412(6) Uani 1 d G .
C24 C -0.0705(2) 0.72093(13) 0.30514(13) 0.0580(8) Uani 1 d G .
H24 H -0.0076(3) 0.7465(2) 0.2570(2) 0.070 Uiso 1 calc R .
C25 C -0.1878(2) 0.79088(12) 0.3599(2) 0.0755(11) Uani 1 d G .
H25 H -0.2034(4) 0.86325(12) 0.3485(2) 0.091 Uiso 1 calc R .
C26 C -0.2818(2) 0.7526(2) 0.4318(2) 0.0801(12) Uani 1 d G .
H26 H -0.3603(2) 0.7994(2) 0.4685(2) 0.096 Uiso 1 calc R .
C27 C -0.2585(2) 0.6445(2) 0.44894(14) 0.0790(12) Uani 1 d G .
H27 H -0.3214(3) 0.6189(3) 0.4970(2) 0.095 Uiso 1 calc R .
C28 C -0.1412(2) 0.57452(13) 0.39415(14) 0.0593(8) Uani 1 d G .
H28 H -0.1256(3) 0.50215(14) 0.4056(2) 0.071 Uiso 1 calc R .
C29 C 0.1462(2) 0.57544(14) 0.13277(9) 0.0367(6) Uani 1 d G .
C30 C 0.04754(14) 0.5959(2) 0.07905(13) 0.0501(7) Uani 1 d G .
H30 H -0.0402(2) 0.5862(2) 0.1065(2) 0.060 Uiso 1 calc R .
C31 C 0.0801(2) 0.6310(2) -0.01572(12) 0.0593(8) Uani 1 d G .
H31 H 0.0142(2) 0.6447(2) -0.0517(2) 0.071 Uiso 1 calc R .
C32 C 0.2114(2) 0.6455(2) -0.05677(10) 0.0609(8) Uani 1 d G .
H32 H 0.2332(3) 0.6690(2) -0.12018(11) 0.073 Uiso 1 calc R .
C33 C 0.3100(2) 0.6250(2) -0.00305(13) 0.0566(8) Uani 1 d G .
H33 H 0.3978(2) 0.6348(2) -0.0305(2) 0.068 Uiso 1 calc R .
C34 C 0.2774(2) 0.59000(15) 0.09172(12) 0.0456(6) Uani 1 d G .
H34 H 0.3434(2) 0.5763(2) 0.1277(2) 0.055 Uiso 1 calc R .
C35 C 0.24813(15) 0.51643(14) 0.30308(14) 0.0391(6) Uani 1 d G .
C36 C 0.3631(2) 0.43014(12) 0.27985(14) 0.0517(7) Uani 1 d G .
H36 H 0.3616(3) 0.3743(2) 0.2430(2) 0.062 Uiso 1 calc R .
C37 C 0.4803(2) 0.42723(14) 0.3118(2) 0.0606(8) Uani 1 d G .
H37 H 0.5572(2) 0.3695(2) 0.2962(2) 0.073 Uiso 1 calc R .
C38 C 0.4826(2) 0.5106(2) 0.3669(2) 0.0653(9) Uani 1 d G .
H38 H 0.5610(2) 0.5087(2) 0.3882(2) 0.078 Uiso 1 calc R .
C39 C 0.3676(2) 0.5969(2) 0.3901(2) 0.0727(10) Uani 1 d G .
H39 H 0.3691(3) 0.6527(2) 0.4270(2) 0.087 Uiso 1 calc R .
C40 C 0.2504(2) 0.59981(13) 0.3582(2) 0.0589(8) Uani 1 d G .
H40 H 0.1735(2) 0.6576(2) 0.3738(2) 0.071 Uiso 1 calc R .

loop_
_atom_type_symbol
_atom_type_description
_atom_type_scat_dispersion_real
_atom_type_scat_dispersion_imag
_atom_type_scat_source
C C 0.0033 0.0016 'International Tables Vol C Tables 4.2.6.8 and 6.1.1.4'
H H 0.0000 0.0000 'International Tables Vol C Tables 4.2.6.8 and 6.1.1.4'
N N 0.0061 0.0033 'International Tables Vol C Tables 4.2.6.8 and 6.1.1.4'
P P 0.1023 0.0942 'International Tables Vol C Tables 4.2.6.8 and 6.1.1.4'
S S 0.1246 0.1234 'International Tables Vol C Tables 4.2.6.8 and 6.1.1.4'
Ag Ag -0.8971 1.1015 'International Tables Vol C Tables 4.2.6.8 and 6.1.1.4'

loop_
_geom_angle_atom_site_label_1
_geom_angle_atom_site_label_2
_geom_angle_atom_site_label_3
_geom_angle
_geom_angle_site_symmetry_1
_geom_angle_site_symmetry_3
_geom_angle_publ_flag
P2 Ag P1 123.96(3) . . ?
P2 Ag S1 124.73(3) . . ?
P1 Ag S1 108.96(3) . . ?
P2 Ag S2 109.57(3) . . ?
P1 Ag S2 104.53(3) . . ?
S1 Ag S2 67.20(3) . . ?
C1 S1 Ag 85.09(10) . . ?
C1 S2 Ag 82.62(10) . . ?
C5 P1 C11 103.63(9) . . ?
C5 P1 C17 103.37(9) . . ?
C11 P1 C17 103.91(9) . . ?
C5 P1 Ag 117.28(7) . . ?
C11 P1 Ag 109.76(7) . . ?
C17 P1 Ag 117.28(6) . . ?
C23 P2 C35 106.53(9) . . ?
C23 P2 C29 104.84(9) . . ?
C35 P2 C29 103.51(9) . . ?
C23 P2 Ag 116.04(7) . . ?
C35 P2 Ag 110.96(7) . . ?
C29 P2 Ag 113.93(6) . . ?
C2 N1 N2 111.2(3) . . ?
C2 N1 C1 126.6(3) . . ?
N2 N1 C1 122.1(3) . . ?
C3 N2 N1 103.8(3) . . ?
N1 C1 S2 117.4(2) . . ?
N1 C1 S1 118.8(2) . . ?
S2 C1 S1 123.9(2) . . ?
C4 C2 N1 106.8(4) . . ?
N2 C3 C4 113.0(4) . . ?
C2 C4 C3 105.2(4) . . ?
C6 C5 C10 120.0 . . ?
C6 C5 P1 117.93(10) . . ?
C10 C5 P1 121.94(10) . . ?
C7 C6 C5 120.0 . . ?
C8 C7 C6 120.0 . . ?
C7 C8 C9 120.0 . . ?
C10 C9 C8 120.0 . . ?
C9 C10 C5 120.0 . . ?
C12 C11 C16 120.0 . . ?
C12 C11 P1 122.14(10) . . ?
C16 C11 P1 117.81(10) . . ?
C13 C12 C11 120.0 . . ?
C12 C13 C14 120.0 . . ?
C13 C14 C15 120.0 . . ?
C16 C15 C14 120.0 . . ?
C15 C16 C11 120.0 . . ?
C18 C17 C22 120.0 . . ?
C18 C17 P1 122.43(10) . . ?
C22 C17 P1 117.57(10) . . ?
C19 C18 C17 120.0 . . ?
C20 C19 C18 120.0 . . ?
C19 C20 C21 120.0 . . ?
C22 C21 C20 120.0 . . ?
C21 C22 C17 120.0 . . ?
C24 C23 C28 120.0 . . ?
C24 C23 P2 122.77(11) . . ?
C28 C23 P2 117.23(11) . . ?
C23 C24 C25 120.0 . . ?
C26 C25 C24 120.0 . . ?
C25 C26 C27 120.0 . . ?
C28 C27 C26 120.0 . . ?
C27 C28 C23 120.0 . . ?
C30 C29 C34 120.0 . . ?
C30 C29 P2 117.63(10) . . ?
C34 C29 P2 122.03(10) . . ?
C31 C30 C29 120.0 . . ?
C30 C31 C32 120.0 . . ?
C31 C32 C33 120.0 . . ?
C34 C33 C32 120.0 . . ?
C33 C34 C29 120.0 . . ?
C36 C35 C40 120.0 . . ?
C36 C35 P2 116.56(10) . . ?
C40 C35 P2 123.37(10) . . ?
C37 C36 C35 120.0 . . ?
C36 C37 C38 120.0 . . ?
C39 C38 C37 120.0 . . ?
C40 C39 C38 120.0 . . ?
C39 C40 C35 120.0 . . ?

loop_
_geom_bond_atom_site_label_1
_geom_bond_atom_site_label_2
_geom_bond_distance
_geom_bond_site_symmetry_2
_geom_bond_publ_flag
Ag P2 2.4406(8) . ?
Ag P1 2.4738(10) . ?
Ag S1 2.6299(12) . ?
Ag S2 2.7101(10) . ?
S1 C1 1.678(3) . ?
S2 C1 1.672(3) . ?
P1 C5 1.8322(14) . ?
P1 C11 1.834(2) . ?
P1 C17 1.8375(15) . ?
P2 C23 1.823(2) . ?
P2 C35 1.829(2) . ?
P2 C29 1.8386(14) . ?
N1 C2 1.360(4) . ?
N1 N2 1.362(4) . ?
N1 C1 1.414(3) . ?
N2 C3 1.314(5) . ?
C2 C4 1.351(5) . ?
C3 C4 1.378(6) . ?
C5 C6 1.39 . ?
C5 C10 1.39 . ?
C6 C7 1.39 . ?
C7 C8 1.39 . ?
C8 C9 1.39 . ?
C9 C10 1.39 . ?
C11 C12 1.39 . ?
C11 C16 1.39 . ?
C12 C13 1.39 . ?
C13 C14 1.39 . ?
C14 C15 1.39 . ?
C15 C16 1.39 . ?
C17 C18 1.39 . ?
C17 C22 1.39 . ?
C18 C19 1.39 . ?
C19 C20 1.39 . ?
C20 C21 1.39 . ?
C21 C22 1.39 . ?
C23 C24 1.39 . ?
C23 C28 1.39 . ?
C24 C25 1.39 . ?
C25 C26 1.39 . ?
C26 C27 1.39 . ?
C27 C28 1.39 . ?
C29 C30 1.39 . ?
C29 C34 1.39 . ?
C30 C31 1.39 . ?
C31 C32 1.39 . ?
C32 C33 1.39 . ?
C33 C34 1.39 . ?
C35 C36 1.39 . ?
C35 C40 1.39 . ?
C36 C37 1.39 . ?
C37 C38 1.39 . ?
C38 C39 1.39 . ?
C39 C40 1.39 . ?
